data_4127933
loop_
_publ_author_name
'Shepard, Scott M.'
'Cummins, Christopher C.'

_publ_section_title
;
 Functionalization of Intact Trimetaphosphate: A Triphosphorylating
 Reagent for C, N, and O Nucleophiles.
;
_journal_issue 5
_journal_name_full 'Journal of the American Chemical Society'
_journal_page_first 1852
_journal_page_last 1856
_journal_paper_doi 10.1021/jacs.8b12204
_journal_volume 141
_journal_year 2019
_chemical_formula_sum 'C43 H49 N2 O9 P5'
_chemical_formula_weight 892.69
_space_group_crystal_system orthorhombic
_space_group_IT_number 33
_space_group_name_Hall 'P 2c -2n'
_space_group_name_H-M_alt 'P n a 21'
_symmetry_space_group_name_Hall 'P 2c -2n'
_symmetry_space_group_name_H-M 'P n a 21'
_atom_sites_solution_hydrogens mixed
_atom_sites_solution_primary direct
_atom_sites_solution_secondary difmap
_audit_creation_method SHELXL-2017/1
_cell_angle_alpha 90
_cell_angle_beta 90
_cell_angle_gamma 90
_cell_formula_units_Z 4
_cell_length_a 32.577(2)
_cell_length_b 9.1970(6)
_cell_length_c 14.4155(9)
_cell_measurement_reflns_used 9839
_cell_measurement_temperature 100(2)
_cell_measurement_theta_max 24.88
_cell_measurement_theta_min 2.30
_cell_volume 4319.0(5)
_computing_cell_refinement 'SAINT 7.46A (Bruker-AXS, 2011)'
_computing_data_collection 'APEX2 v2011.4.0 (Bruker-AXS, 2011)'
_computing_data_reduction 'SAINT 7.46A (Bruker-AXS, 2011)'
_computing_molecular_graphics 'Bruker SHELXTL'
_computing_publication_material 'Bruker SHELXTL'
_computing_structure_refinement 'SHELXL-2017/1 (Sheldrick, 2017)'
_computing_structure_solution 'SHELXT 2014/5 (Sheldrick, 2014)'
_diffrn_ambient_temperature 100(2)
_diffrn_detector_area_resol_mean 8.3
_diffrn_measured_fraction_theta_full 1.000
_diffrn_measured_fraction_theta_max 0.997
_diffrn_measurement_device_type 'Bruker Smart APEX2 CCD'
_diffrn_measurement_method '\f and \w scans'
_diffrn_radiation_type MoK\a
_diffrn_radiation_wavelength 0.71073
_diffrn_reflns_av_R_equivalents 0.0700
_diffrn_reflns_av_unetI/netI 0.0312
_diffrn_reflns_Laue_measured_fraction_full 1.000
_diffrn_reflns_Laue_measured_fraction_max 0.997
_diffrn_reflns_limit_h_max 40
_diffrn_reflns_limit_h_min -40
_diffrn_reflns_limit_k_max 11
_diffrn_reflns_limit_k_min -11
_diffrn_reflns_limit_l_max 18
_diffrn_reflns_limit_l_min -18
_diffrn_reflns_number 118595
_diffrn_reflns_point_group_measured_fraction_full 1.000
_diffrn_reflns_point_group_measured_fraction_max 0.997
_diffrn_reflns_theta_full 25.242
_diffrn_reflns_theta_max 26.493
_diffrn_reflns_theta_min 1.250
_diffrn_source 'I\mS micro-focus sealed tube, multilayer optics'
_exptl_absorpt_coefficient_mu 0.271
_exptl_absorpt_correction_type multi-scan
_exptl_absorpt_process_details 'SADABS (Sheldrick, 2009)'
_exptl_crystal_colour colourless
_exptl_crystal_density_diffrn 1.410
_exptl_crystal_density_method 'not measured'
_exptl_crystal_description block
_exptl_crystal_F_000 1920
_exptl_crystal_size_max 0.314
_exptl_crystal_size_mid 0.217
_exptl_crystal_size_min 0.135
_exptl_transmission_factor_max 0.7454
_exptl_transmission_factor_min 0.6602
_refine_diff_density_max 0.325
_refine_diff_density_min -0.347
_refine_diff_density_rms 0.047
_refine_ls_abs_structure_details
; 
 Refined as an inversion twin. 
;
_refine_ls_abs_structure_Flack 0.43(7)
_refine_ls_extinction_method none
_refine_ls_goodness_of_fit_ref 1.037
_refine_ls_hydrogen_treatment mixed
_refine_ls_matrix_type full
_refine_ls_number_parameters 581
_refine_ls_number_reflns 8913
_refine_ls_number_restraints 650
_refine_ls_restrained_S_all 1.013
_refine_ls_R_factor_all 0.0373
_refine_ls_R_factor_gt 0.0334
_refine_ls_shift/su_max 0.001
_refine_ls_shift/su_mean 0.000
_refine_ls_structure_factor_coef Fsqd
_refine_ls_weighting_details 'w=1/[\s^2^(Fo^2^)+(0.0362P)^2^+1.9357P] where P=(Fo^2^+2Fc^2^)/3'
_refine_ls_weighting_scheme calc
_refine_ls_wR_factor_gt 0.0775
_refine_ls_wR_factor_ref 0.0794
_reflns_Friedel_coverage 0.921
_reflns_Friedel_fraction_full 1.000
_reflns_Friedel_fraction_max 0.997
_reflns_number_gt 8314
_reflns_number_total 8913
_reflns_threshold_expression 'I > 2\s(I)'
_cod_data_source_file ja8b12204_si_006.cif
_cod_data_source_block 24
_cod_database_code 4127933
_shelx_shelxl_version_number 2017/1
_shelx_space_group_comment
; 
The symmetry employed for this shelxl refinement is uniquely defined 
by the following loop, which should always be used as a source of 
symmetry information in preference to the above space-group names. 
They are only intended as comments. 
;
_shelx_estimated_absorpt_t_min 0.920
_shelx_estimated_absorpt_t_max 0.964

loop_
_space_group_symop_operation_xyz
'x, y, z'
'-x, -y, z+1/2'
'x+1/2, -y+1/2, z'
'-x+1/2, y+1/2, z+1/2'

loop_
_atom_site_label
_atom_site_type_symbol
_atom_site_fract_x
_atom_site_fract_y
_atom_site_fract_z
_atom_site_U_iso_or_equiv
_atom_site_adp_type
_atom_site_occupancy
_atom_site_site_symmetry_order
_atom_site_calc_flag
_atom_site_refinement_flags_posn
_atom_site_refinement_flags_adp
_atom_site_refinement_flags_occupancy
_atom_site_disorder_assembly
_atom_site_disorder_group
N1 N 0.66692(8) 1.2836(3) 0.49609(19) 0.0204(5) Uani 1 1 d D U . . .
H1N H 0.6484(9) 1.207(3) 0.498(3) 0.025 Uiso 1 1 d D U . . .
C2 C 0.65442(11) 1.3827(4) 0.4181(2) 0.0283(8) Uani 1 1 d . U . . .
H2A H 0.672360 1.469598 0.418526 0.034 Uiso 1 1 calc R U . . .
H2B H 0.625889 1.415833 0.428768 0.034 Uiso 1 1 calc R U . . .
N2 N 0.38566(7) 0.4890(3) 0.47096(18) 0.0190(6) Uani 1 1 d . U . . .
O2 O 0.61096(6) 1.0727(2) 0.47441(19) 0.0276(6) Uani 1 1 d . U . . .
C3 C 0.65695(14) 1.3112(4) 0.3240(3) 0.0368(9) Uani 1 1 d . U . . .
H3A H 0.685761 1.292430 0.308531 0.055 Uiso 1 1 calc R U . . .
H3B H 0.644912 1.375665 0.277180 0.055 Uiso 1 1 calc R U . . .
H3C H 0.641819 1.219133 0.325161 0.055 Uiso 1 1 calc R U . . .
O3 O 0.68321(8) 0.9191(3) 0.59872(17) 0.0287(5) Uani 1 1 d . U . . .
C4 C 0.70867(10) 1.2190(3) 0.4852(3) 0.0272(7) Uani 1 1 d . U . . .
H4A H 0.709817 1.166016 0.425430 0.033 Uiso 1 1 calc R U . . .
H4B H 0.713166 1.147431 0.535426 0.033 Uiso 1 1 calc R U . . .
O4 O 0.58540(7) 0.8161(2) 0.47250(19) 0.0288(6) Uani 1 1 d . U . . .
P4 P 0.34170(2) 0.55522(8) 0.48973(6) 0.01420(15) Uani 1 1 d . U . . .
C5 C 0.74309(11) 1.3300(4) 0.4874(4) 0.0472(11) Uani 1 1 d . U . . .
H5A H 0.738025 1.404867 0.440414 0.071 Uiso 1 1 calc R U . . .
H5B H 0.769265 1.281625 0.474443 0.071 Uiso 1 1 calc R U . . .
H5C H 0.744213 1.375312 0.548919 0.071 Uiso 1 1 calc R U . . .
O5 O 0.65894(6) 0.8651(2) 0.43445(15) 0.0194(5) Uani 1 1 d . U . . .
P5 P 0.43276(2) 0.52406(8) 0.48661(6) 0.01565(15) Uani 1 1 d . U . . .
C7 C 0.66994(13) 1.2666(4) 0.6693(2) 0.0333(9) Uani 1 1 d . U . . .
H7A H 0.655080 1.174336 0.663719 0.050 Uiso 1 1 calc R U . . .
H7B H 0.661207 1.316880 0.725865 0.050 Uiso 1 1 calc R U . . .
H7C H 0.699505 1.247378 0.672313 0.050 Uiso 1 1 calc R U . . .
O6 O 0.64103(7) 0.6969(2) 0.56327(17) 0.0256(5) Uani 1 1 d . U . . .
C6 C 0.66077(10) 1.3606(4) 0.5861(2) 0.0230(7) Uani 1 1 d . U . . .
H6A H 0.631978 1.394587 0.589853 0.028 Uiso 1 1 calc R U . . .
H6B H 0.678751 1.447368 0.587801 0.028 Uiso 1 1 calc R U . . .
O9 O 0.71314(7) 0.7077(2) 0.50379(18) 0.0303(6) Uani 1 1 d . U . . .
C9 C 0.42986(12) 0.6488(5) 0.3127(3) 0.0401(10) Uani 1 1 d . U . . .
H9 H 0.403434 0.605678 0.308213 0.048 Uiso 1 1 calc R U . . .
O8 O 0.60462(8) 0.9320(3) 0.32111(19) 0.0348(6) Uani 1 1 d . U . . .
C8 C 0.45277(9) 0.6324(3) 0.3931(2) 0.0176(6) Uani 1 1 d . U . . .
C10 C 0.44538(13) 0.7275(6) 0.2394(3) 0.0569(15) Uani 1 1 d . U . . .
H10 H 0.429374 0.739450 0.184800 0.068 Uiso 1 1 calc R U . . .
C12 C 0.50738(10) 0.7721(4) 0.3230(2) 0.0228(7) Uani 1 1 d . U . . .
H12 H 0.533983 0.814034 0.326455 0.027 Uiso 1 1 calc R U . . .
C11 C 0.48391(11) 0.7891(4) 0.2443(3) 0.0334(9) Uani 1 1 d . U . . .
H11 H 0.494275 0.843338 0.193297 0.040 Uiso 1 1 calc R U . . .
C13 C 0.49199(10) 0.6935(3) 0.3971(2) 0.0210(7) Uani 1 1 d . U . . .
H13 H 0.508255 0.680934 0.451225 0.025 Uiso 1 1 calc R U . . .
C14 C 0.45961(9) 0.3533(3) 0.4848(2) 0.0176(6) Uani 1 1 d . U . . .
C16 C 0.46012(11) 0.0974(4) 0.4510(3) 0.0282(8) Uani 1 1 d . U . . .
H16 H 0.446229 0.012014 0.431343 0.034 Uiso 1 1 calc R U . . .
C15 C 0.43921(10) 0.2280(4) 0.4562(2) 0.0242(7) Uani 1 1 d . U . . .
H15 H 0.410948 0.232288 0.440182 0.029 Uiso 1 1 calc R U . . .
C17 C 0.50116(10) 0.0912(4) 0.4745(2) 0.0254(7) Uani 1 1 d . U . . .
H17 H 0.515343 0.001026 0.471641 0.031 Uiso 1 1 calc R U . . .
C19 C 0.50105(9) 0.3470(3) 0.5077(2) 0.0211(7) Uani 1 1 d . U . . .
H19 H 0.515162 0.432218 0.526988 0.025 Uiso 1 1 calc R U . . .
C18 C 0.52166(10) 0.2148(3) 0.5020(2) 0.0234(7) Uani 1 1 d . U . . .
H18 H 0.550003 0.209752 0.517142 0.028 Uiso 1 1 calc R U . . .
C20 C 0.44430(9) 0.6162(4) 0.5937(2) 0.0191(6) Uani 1 1 d . U . . .
C21 C 0.45110(11) 0.5381(4) 0.6747(3) 0.0300(8) Uani 1 1 d . U . . .
H21 H 0.453565 0.435192 0.672621 0.036 Uiso 1 1 calc R U . . .
C22 C 0.45426(14) 0.6105(5) 0.7584(3) 0.0422(10) Uani 1 1 d . U . . .
H22 H 0.459309 0.557586 0.813875 0.051 Uiso 1 1 calc R U . . .
C23 C 0.45007(14) 0.7607(5) 0.7614(3) 0.0430(10) Uani 1 1 d . U . . .
H23 H 0.451808 0.809941 0.819202 0.052 Uiso 1 1 calc R U . . .
C24 C 0.44340(13) 0.8387(4) 0.6813(3) 0.0375(9) Uani 1 1 d . U . . .
H24 H 0.440604 0.941459 0.683926 0.045 Uiso 1 1 calc R U . . .
C25 C 0.44079(11) 0.7673(4) 0.5971(2) 0.0267(7) Uani 1 1 d . U . . .
H25 H 0.436597 0.821056 0.541663 0.032 Uiso 1 1 calc R U . . .
C26 C 0.32054(9) 0.4831(3) 0.5956(2) 0.0163(6) Uani 1 1 d . U . . .
C27 C 0.28144(9) 0.5255(3) 0.6251(2) 0.0190(6) Uani 1 1 d . U . . .
H27 H 0.265674 0.591558 0.589109 0.023 Uiso 1 1 calc R U . . .
C28 C 0.26582(10) 0.4702(4) 0.7077(2) 0.0224(7) Uani 1 1 d . U . . .
H28 H 0.239129 0.497565 0.727642 0.027 Uiso 1 1 calc R U . . .
C29 C 0.28903(11) 0.3750(4) 0.7612(2) 0.0248(7) Uani 1 1 d . U . . .
H29 H 0.278377 0.339480 0.818199 0.030 Uiso 1 1 calc R U . . .
C30 C 0.32778(11) 0.3316(4) 0.7316(2) 0.0251(7) Uani 1 1 d . U . . .
H30 H 0.343509 0.265728 0.767822 0.030 Uiso 1 1 calc R U . . .
C31 C 0.34332(10) 0.3856(3) 0.6484(2) 0.0197(7) Uani 1 1 d . U . . .
H31 H 0.369668 0.355660 0.627655 0.024 Uiso 1 1 calc R U . . .
C32 C 0.33940(8) 0.7504(3) 0.4988(2) 0.0173(6) Uani 1 1 d . U . . .
C33 C 0.34210(11) 0.8177(4) 0.5845(2) 0.0247(7) Uani 1 1 d . U . . .
H33 H 0.342600 0.760486 0.639356 0.030 Uiso 1 1 calc R U . . .
C34 C 0.34410(12) 0.9689(4) 0.5910(3) 0.0317(8) Uani 1 1 d . U . . .
H34 H 0.346243 1.014613 0.649877 0.038 Uiso 1 1 calc R U . . .
C35 C 0.34295(10) 1.0507(4) 0.5118(3) 0.0283(8) Uani 1 1 d . U . . .
H35 H 0.344107 1.153682 0.516145 0.034 Uiso 1 1 calc R U . . .
C36 C 0.34013(12) 0.9857(4) 0.4258(3) 0.0359(9) Uani 1 1 d . U . . .
H36 H 0.339505 1.043670 0.371315 0.043 Uiso 1 1 calc R U . . .
C37 C 0.33821(12) 0.8352(4) 0.4193(3) 0.0296(8) Uani 1 1 d . U . . .
H37 H 0.336069 0.790220 0.360191 0.035 Uiso 1 1 calc R U . . .
C38 C 0.30994(9) 0.4999(3) 0.3940(2) 0.0152(6) Uani 1 1 d . U . . .
C39 C 0.27151(9) 0.5633(3) 0.3777(2) 0.0182(6) Uani 1 1 d . U . . .
H39 H 0.261795 0.639000 0.416814 0.022 Uiso 1 1 calc R U . . .
C40 C 0.24765(10) 0.5146(4) 0.3040(2) 0.0229(7) Uani 1 1 d . U . . .
H40 H 0.221617 0.557634 0.292666 0.027 Uiso 1 1 calc R U . . .
C41 C 0.26153(11) 0.4041(4) 0.2469(2) 0.0245(7) Uani 1 1 d . U . . .
H41 H 0.245067 0.371767 0.196600 0.029 Uiso 1 1 calc R U . . .
C42 C 0.29964(11) 0.3400(4) 0.2632(2) 0.0235(7) Uani 1 1 d . U . . .
H42 H 0.309073 0.263451 0.224406 0.028 Uiso 1 1 calc R U . . .
C43 C 0.32366(10) 0.3883(3) 0.3361(2) 0.0201(7) Uani 1 1 d . U . . .
H43 H 0.349713 0.345089 0.346968 0.024 Uiso 1 1 calc R U . . .
P2 P 0.67893(2) 0.80341(9) 0.52950(6) 0.01954(18) Uani 1 1 d . U . . .
P3 P 0.61446(2) 0.93728(9) 0.42006(6) 0.02121(18) Uani 1 1 d . U . . .
P1 P 0.59350(3) 0.70937(11) 0.55452(7) 0.0309(2) Uani 1 1 d D U . . .
O7 O 0.57361(9) 0.5708(3) 0.5431(3) 0.0640(11) Uani 1 1 d . U . . .
O1A O 0.5929(5) 0.803(2) 0.6500(11) 0.029(4) Uani 0.254(19) 1 d D U P A 1
C1A C 0.5703(12) 0.790(3) 0.7192(16) 0.090(12) Uani 0.254(19) 1 d D U P A 1
H1A1 H 0.585672 0.816866 0.775080 0.135 Uiso 0.254(19) 1 calc R U P A 1
H1A2 H 0.560945 0.689271 0.724337 0.135 Uiso 0.254(19) 1 calc R U P A 1
H1A3 H 0.546488 0.854549 0.712588 0.135 Uiso 0.254(19) 1 calc R U P A 1
O1B O 0.5730(4) 0.7585(11) 0.6444(7) 0.054(3) Uani 0.487(14) 1 d D U P A 2
C1B C 0.5817(4) 0.8923(14) 0.6795(10) 0.069(4) Uani 0.487(14) 1 d D U P A 2
H1B1 H 0.609630 0.892388 0.704808 0.104 Uiso 0.487(14) 1 calc R U P A 2
H1B2 H 0.562129 0.915764 0.728870 0.104 Uiso 0.487(14) 1 calc R U P A 2
H1B3 H 0.579661 0.965034 0.630044 0.104 Uiso 0.487(14) 1 calc R U P A 2
O1C O 0.5770(7) 0.836(2) 0.6235(13) 0.038(4) Uani 0.259(18) 1 d D U P A 3
C1C C 0.5480(5) 0.824(2) 0.6813(12) 0.046(6) Uani 0.259(18) 1 d D U P A 3
H1C1 H 0.523889 0.876889 0.658084 0.069 Uiso 0.259(18) 1 calc R U P A 3
H1C2 H 0.556524 0.866121 0.740775 0.069 Uiso 0.259(18) 1 calc R U P A 3
H1C3 H 0.541053 0.721603 0.689777 0.069 Uiso 0.259(18) 1 calc R U P A 3

loop_
_atom_site_aniso_label
_atom_site_aniso_U_11
_atom_site_aniso_U_22
_atom_site_aniso_U_33
_atom_site_aniso_U_23
_atom_site_aniso_U_13
_atom_site_aniso_U_12
N1 0.0208(13) 0.0204(13) 0.0201(13) -0.0007(12) 0.0017(11) -0.0025(10)
C2 0.040(2) 0.0241(17) 0.0211(17) 0.0023(15) -0.0030(16) -0.0039(15)
N2 0.0149(12) 0.0198(13) 0.0223(16) -0.0032(11) 0.0003(10) 0.0004(10)
O2 0.0180(11) 0.0200(11) 0.0449(16) -0.0026(11) 0.0006(11) -0.0005(9)
C3 0.056(3) 0.029(2) 0.026(2) 0.0022(16) 0.0008(18) -0.0119(18)
O3 0.0344(13) 0.0249(13) 0.0266(13) 0.0027(11) -0.0084(11) -0.0064(10)
C4 0.0276(17) 0.0223(16) 0.0317(18) -0.0016(16) 0.0074(16) 0.0022(13)
O4 0.0154(11) 0.0235(12) 0.0475(16) 0.0055(11) -0.0034(11) -0.0031(9)
P4 0.0129(3) 0.0151(3) 0.0146(3) -0.0012(3) 0.0000(3) 0.0002(3)
C5 0.0218(17) 0.0325(19) 0.087(3) 0.000(2) 0.012(2) -0.0021(15)
O5 0.0147(10) 0.0212(11) 0.0225(12) 0.0036(9) -0.0001(9) 0.0027(8)
P5 0.0131(3) 0.0165(4) 0.0174(4) -0.0009(3) 0.0000(3) 0.0007(3)
C7 0.045(2) 0.034(2) 0.0212(18) -0.0024(16) 0.0011(16) 0.0093(17)
O6 0.0218(11) 0.0231(11) 0.0319(13) 0.0081(10) -0.0043(10) -0.0062(9)
C6 0.0239(16) 0.0239(17) 0.0213(17) -0.0033(14) 0.0011(13) 0.0028(13)
O9 0.0193(11) 0.0295(13) 0.0422(16) 0.0049(12) -0.0041(11) 0.0063(9)
C9 0.0250(18) 0.070(3) 0.0257(19) 0.0133(19) -0.0080(15) -0.0178(19)
O8 0.0359(15) 0.0332(15) 0.0354(15) 0.0040(12) -0.0126(12) 0.0043(11)
C8 0.0163(15) 0.0175(16) 0.0190(15) -0.0027(12) 0.0010(12) 0.0011(12)
C10 0.035(2) 0.105(4) 0.031(2) 0.030(3) -0.0141(18) -0.027(3)
C12 0.0231(16) 0.0214(17) 0.0239(17) -0.0023(14) 0.0023(14) -0.0046(13)
C11 0.0302(19) 0.044(2) 0.0255(19) 0.0109(17) 0.0012(15) -0.0089(17)
C13 0.0189(15) 0.0220(17) 0.0220(17) 0.0004(13) -0.0030(12) -0.0016(12)
C14 0.0173(13) 0.0170(14) 0.0185(14) 0.0002(13) 0.0042(13) 0.0005(11)
C16 0.0311(18) 0.0155(16) 0.038(2) 0.0003(15) 0.0030(15) -0.0034(14)
C15 0.0198(15) 0.0220(16) 0.0309(18) 0.0008(14) 0.0006(13) -0.0006(13)
C17 0.0313(17) 0.0218(16) 0.0232(17) 0.0011(14) 0.0045(14) 0.0097(13)
C19 0.0188(14) 0.0209(15) 0.0235(17) -0.0012(13) 0.0023(12) 0.0008(12)
C18 0.0199(15) 0.0296(17) 0.0208(17) -0.0015(14) 0.0025(13) 0.0059(13)
C20 0.0158(14) 0.0226(16) 0.0190(15) -0.0040(13) -0.0010(12) 0.0010(12)
C21 0.036(2) 0.0282(19) 0.0261(18) -0.0011(15) -0.0048(15) 0.0114(16)
C22 0.056(3) 0.047(2) 0.023(2) -0.0051(18) -0.0135(18) 0.021(2)
C23 0.055(3) 0.047(2) 0.027(2) -0.0167(19) -0.0128(19) 0.010(2)
C24 0.048(2) 0.029(2) 0.035(2) -0.0136(17) -0.0091(18) 0.0011(17)
C25 0.0312(18) 0.0243(17) 0.0246(17) -0.0027(14) -0.0028(15) -0.0024(14)
C26 0.0173(14) 0.0166(15) 0.0151(14) -0.0024(12) -0.0005(12) -0.0034(12)
C27 0.0189(15) 0.0197(16) 0.0184(16) -0.0011(13) -0.0019(12) -0.0012(12)
C28 0.0199(15) 0.0257(18) 0.0217(17) -0.0054(13) 0.0048(13) -0.0054(13)
C29 0.0353(19) 0.0208(16) 0.0182(17) -0.0003(13) 0.0015(13) -0.0103(14)
C30 0.0337(18) 0.0199(17) 0.0216(17) -0.0003(14) -0.0045(14) -0.0021(14)
C31 0.0222(16) 0.0153(15) 0.0217(16) -0.0027(12) -0.0020(13) -0.0002(13)
C32 0.0138(13) 0.0160(14) 0.0220(16) 0.0005(13) 0.0024(12) -0.0006(11)
C33 0.0319(18) 0.0194(16) 0.0227(17) -0.0004(13) 0.0011(14) -0.0010(14)
C34 0.036(2) 0.0255(19) 0.033(2) -0.0116(16) 0.0066(16) -0.0034(15)
C35 0.0223(16) 0.0191(16) 0.043(2) -0.0036(15) 0.0028(15) -0.0012(13)
C36 0.050(2) 0.0204(18) 0.038(2) 0.0082(16) -0.0076(19) -0.0071(16)
C37 0.044(2) 0.0246(17) 0.0202(17) -0.0011(14) -0.0005(16) -0.0040(16)
C38 0.0179(14) 0.0129(14) 0.0149(15) 0.0015(12) -0.0007(11) -0.0022(12)
C39 0.0187(15) 0.0164(15) 0.0196(16) 0.0003(13) 0.0006(13) 0.0000(12)
C40 0.0194(16) 0.0244(17) 0.0249(17) 0.0037(14) -0.0053(13) -0.0038(13)
C41 0.0299(18) 0.0255(18) 0.0182(16) 0.0011(14) -0.0063(14) -0.0097(14)
C42 0.0322(18) 0.0205(16) 0.0178(16) -0.0049(13) 0.0025(14) -0.0029(14)
C43 0.0200(16) 0.0213(16) 0.0189(16) 0.0002(13) 0.0015(12) -0.0001(13)
P2 0.0164(4) 0.0175(4) 0.0247(4) 0.0043(3) -0.0033(3) -0.0019(3)
P3 0.0161(4) 0.0184(4) 0.0292(4) 0.0020(4) -0.0045(3) 0.0002(3)
P1 0.0216(4) 0.0315(5) 0.0395(6) 0.0069(4) 0.0075(4) -0.0022(4)
O7 0.0267(14) 0.0390(16) 0.126(3) 0.0371(19) -0.0201(17) -0.0166(12)
O1A 0.003(6) 0.048(9) 0.036(6) 0.001(6) 0.008(5) 0.006(6)
C1A 0.14(3) 0.089(19) 0.043(13) 0.024(12) 0.052(15) 0.029(18)
O1B 0.050(7) 0.062(6) 0.050(5) 0.024(4) 0.036(4) 0.012(5)
C1B 0.064(8) 0.077(9) 0.067(9) 0.000(7) 0.024(7) 0.014(7)
O1C 0.024(8) 0.058(10) 0.034(7) 0.003(7) 0.016(6) 0.002(7)
C1C 0.012(8) 0.093(15) 0.034(10) 0.000(9) 0.004(6) 0.019(8)

loop_
_atom_type_symbol
_atom_type_description
_atom_type_scat_dispersion_real
_atom_type_scat_dispersion_imag
_atom_type_scat_source
C C 0.0033 0.0016 'International Tables Vol C Tables 4.2.6.8 and 6.1.1.4'
H H 0.0000 0.0000 'International Tables Vol C Tables 4.2.6.8 and 6.1.1.4'
N N 0.0061 0.0033 'International Tables Vol C Tables 4.2.6.8 and 6.1.1.4'
O O 0.0106 0.0060 'International Tables Vol C Tables 4.2.6.8 and 6.1.1.4'
P P 0.1023 0.0942 'International Tables Vol C Tables 4.2.6.8 and 6.1.1.4'

loop_
_geom_angle_atom_site_label_1
_geom_angle_atom_site_label_2
_geom_angle_atom_site_label_3
_geom_angle
C6 N1 C4 113.8(3)
C6 N1 C2 109.0(2)
C4 N1 C2 114.2(3)
C6 N1 H1N 104(2)
C4 N1 H1N 107(2)
C2 N1 H1N 108(2)
N1 C2 C3 113.1(3)
N1 C2 H2A 108.9
C3 C2 H2A 108.9
N1 C2 H2B 108.9
C3 C2 H2B 108.9
H2A C2 H2B 107.8
P4 N2 P5 140.84(18)
C2 C3 H3A 109.5
C2 C3 H3B 109.5
H3A C3 H3B 109.5
C2 C3 H3C 109.5
H3A C3 H3C 109.5
H3B C3 H3C 109.5
N1 C4 C5 113.8(3)
N1 C4 H4A 108.8
C5 C4 H4A 108.8
N1 C4 H4B 108.8
C5 C4 H4B 108.8
H4A C4 H4B 107.7
P1 O4 P3 132.63(15)
N2 P4 C38 106.33(14)
N2 P4 C26 110.50(14)
C38 P4 C26 109.04(14)
N2 P4 C32 115.75(13)
C38 P4 C32 108.27(14)
C26 P4 C32 106.81(14)
C4 C5 H5A 109.5
C4 C5 H5B 109.5
H5A C5 H5B 109.5
C4 C5 H5C 109.5
H5A C5 H5C 109.5
H5B C5 H5C 109.5
P3 O5 P2 128.05(14)
N2 P5 C14 106.94(14)
N2 P5 C8 110.92(14)
C14 P5 C8 107.27(14)
N2 P5 C20 114.84(14)
C14 P5 C20 108.80(15)
C8 P5 C20 107.80(14)
C6 C7 H7A 109.5
C6 C7 H7B 109.5
H7A C7 H7B 109.5
C6 C7 H7C 109.5
H7A C7 H7C 109.5
H7B C7 H7C 109.5
P1 O6 P2 132.54(15)
N1 C6 C7 113.1(3)
N1 C6 H6A 109.0
C7 C6 H6A 109.0
N1 C6 H6B 109.0
C7 C6 H6B 109.0
H6A C6 H6B 107.8
C10 C9 C8 120.1(3)
C10 C9 H9 120.0
C8 C9 H9 120.0
C9 C8 C13 118.9(3)
C9 C8 P5 119.4(3)
C13 C8 P5 121.6(2)
C9 C10 C11 120.7(4)
C9 C10 H10 119.6
C11 C10 H10 119.6
C11 C12 C13 119.6(3)
C11 C12 H12 120.2
C13 C12 H12 120.2
C12 C11 C10 120.0(3)
C12 C11 H11 120.0
C10 C11 H11 120.0
C12 C13 C8 120.6(3)
C12 C13 H13 119.7
C8 C13 H13 119.7
C19 C14 C15 119.9(3)
C19 C14 P5 120.3(2)
C15 C14 P5 119.7(2)
C17 C16 C15 120.0(3)
C17 C16 H16 120.0
C15 C16 H16 120.0
C16 C15 C14 120.0(3)
C16 C15 H15 120.0
C14 C15 H15 120.0
C18 C17 C16 120.4(3)
C18 C17 H17 119.8
C16 C17 H17 119.8
C14 C19 C18 119.4(3)
C14 C19 H19 120.3
C18 C19 H19 120.3
C17 C18 C19 120.3(3)
C17 C18 H18 119.8
C19 C18 H18 119.8
C21 C20 C25 119.9(3)
C21 C20 P5 120.7(3)
C25 C20 P5 118.8(3)
C22 C21 C20 119.8(3)
C22 C21 H21 120.1
C20 C21 H21 120.1
C21 C22 C23 119.9(4)
C21 C22 H22 120.0
C23 C22 H22 120.0
C24 C23 C22 120.5(4)
C24 C23 H23 119.7
C22 C23 H23 119.7
C23 C24 C25 119.9(4)
C23 C24 H24 120.1
C25 C24 H24 120.1
C24 C25 C20 120.0(3)
C24 C25 H25 120.0
C20 C25 H25 120.0
C31 C26 C27 119.9(3)
C31 C26 P4 119.8(2)
C27 C26 P4 120.3(2)
C28 C27 C26 119.4(3)
C28 C27 H27 120.3
C26 C27 H27 120.3
C29 C28 C27 120.4(3)
C29 C28 H28 119.8
C27 C28 H28 119.8
C28 C29 C30 120.3(3)
C28 C29 H29 119.9
C30 C29 H29 119.9
C29 C30 C31 119.4(3)
C29 C30 H30 120.3
C31 C30 H30 120.3
C26 C31 C30 120.5(3)
C26 C31 H31 119.8
C30 C31 H31 119.8
C33 C32 C37 119.2(3)
C33 C32 P4 120.5(2)
C37 C32 P4 120.1(2)
C32 C33 C34 120.5(3)
C32 C33 H33 119.7
C34 C33 H33 119.7
C35 C34 C33 119.4(3)
C35 C34 H34 120.3
C33 C34 H34 120.3
C34 C35 C36 120.9(3)
C34 C35 H35 119.6
C36 C35 H35 119.6
C35 C36 C37 119.7(4)
C35 C36 H36 120.1
C37 C36 H36 120.1
C32 C37 C36 120.2(3)
C32 C37 H37 119.9
C36 C37 H37 119.9
C43 C38 C39 119.5(3)
C43 C38 P4 118.8(2)
C39 C38 P4 121.7(2)
C40 C39 C38 119.6(3)
C40 C39 H39 120.2
C38 C39 H39 120.2
C41 C40 C39 120.5(3)
C41 C40 H40 119.7
C39 C40 H40 119.7
C40 C41 C42 120.1(3)
C40 C41 H41 119.9
C42 C41 H41 119.9
C43 C42 C41 119.7(3)
C43 C42 H42 120.1
C41 C42 H42 120.1
C42 C43 C38 120.6(3)
C42 C43 H43 119.7
C38 C43 H43 119.7
O3 P2 O9 122.36(15)
O3 P2 O5 111.09(13)
O9 P2 O5 107.57(14)
O3 P2 O6 107.56(14)
O9 P2 O6 106.64(13)
O5 P2 O6 99.02(12)
O8 P3 O2 121.91(15)
O8 P3 O5 108.05(14)
O2 P3 O5 110.46(12)
O8 P3 O4 107.43(15)
O2 P3 O4 106.46(14)
O5 P3 O4 100.33(11)
O7 P1 O1B 99.3(4)
O7 P1 O6 113.05(16)
O1B P1 O6 112.8(5)
O7 P1 O4 113.22(18)
O1B P1 O4 112.6(5)
O6 P1 O4 106.02(13)
O7 P1 O1C 123.7(7)
O6 P1 O1C 109.5(9)
O4 P1 O1C 87.6(8)
O7 P1 O1A 124.1(7)
O6 P1 O1A 89.0(6)
O4 P1 O1A 107.9(8)
C1A O1A P1 129.6(19)
O1A C1A H1A1 109.5
O1A C1A H1A2 109.5
H1A1 C1A H1A2 109.5
O1A C1A H1A3 109.5
H1A1 C1A H1A3 109.5
H1A2 C1A H1A3 109.5
C1B O1B P1 119.4(9)
O1B C1B H1B1 109.5
O1B C1B H1B2 109.5
H1B1 C1B H1B2 109.5
O1B C1B H1B3 109.5
H1B1 C1B H1B3 109.5
H1B2 C1B H1B3 109.5
C1C O1C P1 126.5(17)
O1C C1C H1C1 109.5
O1C C1C H1C2 109.5
H1C1 C1C H1C2 109.5
O1C C1C H1C3 109.5
H1C1 C1C H1C3 109.5
H1C2 C1C H1C3 109.5

loop_
_geom_bond_atom_site_label_1
_geom_bond_atom_site_label_2
_geom_bond_distance
N1 C6 1.492(4)
N1 C4 1.493(4)
N1 C2 1.503(4)
N1 H1N 0.93(2)
C2 C3 1.510(5)
C2 H2A 0.9900
C2 H2B 0.9900
N2 P4 1.579(2)
N2 P5 1.584(2)
O2 P3 1.476(2)
C3 H3A 0.9800
C3 H3B 0.9800
C3 H3C 0.9800
O3 P2 1.466(3)
C4 C5 1.517(5)
C4 H4A 0.9900
C4 H4B 0.9900
O4 P1 1.559(3)
O4 P3 1.646(2)
P4 C38 1.799(3)
P4 C26 1.801(3)
P4 C32 1.802(3)
C5 H5A 0.9800
C5 H5B 0.9800
C5 H5C 0.9800
O5 P3 1.607(2)
O5 P2 1.620(2)
P5 C14 1.797(3)
P5 C8 1.799(3)
P5 C20 1.801(3)
C7 C6 1.509(5)
C7 H7A 0.9800
C7 H7B 0.9800
C7 H7C 0.9800
O6 P1 1.558(2)
O6 P2 1.650(2)
C6 H6A 0.9900
C6 H6B 0.9900
O9 P2 1.468(2)
C9 C10 1.378(6)
C9 C8 1.387(5)
C9 H9 0.9500
O8 P3 1.463(3)
C8 C13 1.397(4)
C10 C11 1.379(6)
C10 H10 0.9500
C12 C11 1.378(5)
C12 C13 1.383(5)
C12 H12 0.9500
C11 H11 0.9500
C13 H13 0.9500
C14 C19 1.391(4)
C14 C15 1.393(4)
C16 C17 1.380(5)
C16 C15 1.383(5)
C16 H16 0.9500
C15 H15 0.9500
C17 C18 1.377(5)
C17 H17 0.9500
C19 C18 1.392(4)
C19 H19 0.9500
C18 H18 0.9500
C20 C21 1.390(5)
C20 C25 1.395(5)
C21 C22 1.382(5)
C21 H21 0.9500
C22 C23 1.388(6)
C22 H22 0.9500
C23 C24 1.377(6)
C23 H23 0.9500
C24 C25 1.383(5)
C24 H24 0.9500
C25 H25 0.9500
C26 C31 1.391(4)
C26 C27 1.398(4)
C27 C28 1.391(5)
C27 H27 0.9500
C28 C29 1.390(5)
C28 H28 0.9500
C29 C30 1.391(5)
C29 H29 0.9500
C30 C31 1.393(5)
C30 H30 0.9500
C31 H31 0.9500
C32 C33 1.384(5)
C32 C37 1.387(5)
C33 C34 1.395(5)
C33 H33 0.9500
C34 C35 1.367(5)
C34 H34 0.9500
C35 C36 1.379(5)
C35 H35 0.9500
C36 C37 1.389(5)
C36 H36 0.9500
C37 H37 0.9500
C38 C43 1.396(4)
C38 C39 1.401(4)
C39 C40 1.391(4)
C39 H39 0.9500
C40 C41 1.384(5)
C40 H40 0.9500
C41 C42 1.394(5)
C41 H41 0.9500
C42 C43 1.384(5)
C42 H42 0.9500
C43 H43 0.9500
P1 O7 1.439(3)
P1 O1B 1.527(7)
P1 O1C 1.621(14)
P1 O1A 1.623(12)
O1A C1A 1.245(18)
C1A H1A1 0.9800
C1A H1A2 0.9800
C1A H1A3 0.9800
O1B C1B 1.360(15)
C1B H1B1 0.9800
C1B H1B2 0.9800
C1B H1B3 0.9800
O1C C1C 1.263(17)
C1C H1C1 0.9800
C1C H1C2 0.9800
C1C H1C3 0.9800
